data_4127596
loop_
_publ_author_name
'Varni, Anthony J.'
'Fortney, Andria'
'Baker, Matthew A.'
'Worch, Joshua C.'
'Qiu, Yunyan'
'Yaron, David'
'Bernhard, Stefan'
'Noonan, Kevin J. T.'
'Kowalewski, Tomasz'

_publ_section_title
;
 Photostable Helical Polyfurans.
;
_journal_issue 22
_journal_name_full 'Journal of the American Chemical Society'
_journal_page_first 8858
_journal_page_last 8867
_journal_paper_doi 10.1021/jacs.9b01567
_journal_volume 141
_journal_year 2019
_chemical_formula_moiety 'C12 H10 O6'
_chemical_formula_sum 'C12 H10 O6'
_chemical_formula_weight 250.20
_chemical_name_systematic 'dimethyl [2,2'-bifuran]-3,4'-dicarboxylate'
_space_group_crystal_system triclinic
_space_group_IT_number 2
_space_group_name_Hall '-P 1'
_space_group_name_H-M_alt 'P -1'
_symmetry_space_group_name_Hall '-P 1'
_symmetry_space_group_name_H-M 'P -1'
_atom_sites_solution_hydrogens geom
_audit_creation_method SHELXL-2016/6
_cell_angle_alpha 97.2017(14)
_cell_angle_beta 108.0230(13)
_cell_angle_gamma 106.0009(13)
_cell_formula_units_Z 4
_cell_length_a 10.2926(2)
_cell_length_b 10.4476(3)
_cell_length_c 12.0917(3)
_cell_measurement_reflns_used 7108
_cell_measurement_temperature 298(2)
_cell_measurement_theta_max 4.03
_cell_measurement_theta_min 28.73
_cell_volume 1156.56(5)
_computing_cell_refinement 'SAINT V8.38A (Bruker, 2016)'
_computing_data_collection 'SMART (Bruker, 1998)'
_computing_data_reduction 'SAINT V8.38A (Bruker, 2016)'
_computing_molecular_graphics 'SHELXTL-2016/6 (Sheldrick, 2016)'
_computing_publication_material 'ORTEP-3 for Windows version 2014.1 (Faruggia, 2012)'
_computing_structure_refinement 'SHELXL-2016/6 (Sheldrick, 2016)'
_computing_structure_solution 'SHELXL-2016/6 (Sheldrick, 2016)'
_diffrn_ambient_temperature 298(2)
_diffrn_measured_fraction_theta_full 0.999
_diffrn_measured_fraction_theta_max 0.972
_diffrn_measurement_device_type 'Bruker Smart ApexII'
_diffrn_measurement_method '\f and \w scans'
_diffrn_radiation_type MoK\a
_diffrn_radiation_wavelength 0.71073
_diffrn_reflns_av_R_equivalents 0.0185
_diffrn_reflns_av_unetI/netI 0.0232
_diffrn_reflns_Laue_measured_fraction_full 0.999
_diffrn_reflns_Laue_measured_fraction_max 0.972
_diffrn_reflns_limit_h_max 15
_diffrn_reflns_limit_h_min -15
_diffrn_reflns_limit_k_max 15
_diffrn_reflns_limit_k_min -15
_diffrn_reflns_limit_l_max 18
_diffrn_reflns_limit_l_min -18
_diffrn_reflns_number 20911
_diffrn_reflns_point_group_measured_fraction_full 0.999
_diffrn_reflns_point_group_measured_fraction_max 0.972
_diffrn_reflns_theta_full 25.242
_diffrn_reflns_theta_max 32.089
_diffrn_reflns_theta_min 1.820
_exptl_absorpt_coefficient_mu 0.117
_exptl_absorpt_correction_type multi-scan
_exptl_absorpt_process_details 'SADABS (Sheldrick, 2002)'
_exptl_crystal_colour 'clear light yellow'
_exptl_crystal_density_diffrn 1.437
_exptl_crystal_description block
_exptl_crystal_F_000 520
_exptl_crystal_size_max 0.670
_exptl_crystal_size_mid 0.644
_exptl_crystal_size_min 0.412
_exptl_transmission_factor_max 0.953
_exptl_transmission_factor_min 0.925
_refine_diff_density_max 0.450
_refine_diff_density_min -0.685
_refine_diff_density_rms 0.241
_refine_ls_extinction_method none
_refine_ls_goodness_of_fit_ref 0.799
_refine_ls_hydrogen_treatment constr
_refine_ls_matrix_type full
_refine_ls_number_parameters 331
_refine_ls_number_reflns 7865
_refine_ls_number_restraints 0
_refine_ls_restrained_S_all 0.799
_refine_ls_R_factor_all 0.0953
_refine_ls_R_factor_gt 0.0631
_refine_ls_shift/su_max 0.011
_refine_ls_shift/su_mean 0.000
_refine_ls_structure_factor_coef Fsqd
_refine_ls_weighting_details 'w=1/[\s^2^(Fo^2^)+(0.1000P)^2^+0.5994P] where P=(Fo^2^+2Fc^2^)/3'
_refine_ls_weighting_scheme calc
_refine_ls_wR_factor_gt 0.1506
_refine_ls_wR_factor_ref 0.1862
_reflns_Friedel_coverage 0.000
_reflns_number_gt 4863
_reflns_number_total 7865
_reflns_threshold_expression 'I > 2\s(I)'
_cod_data_source_file ja9b01567_si_002.cif
_cod_data_source_block AJV_07_13_a_0m
_cod_database_code 4127596
_shelx_shelxl_version_number 2016/6
_shelx_space_group_comment
;
The symmetry employed for this shelxl refinement is uniquely defined
by the following loop, which should always be used as a source of
symmetry information in preference to the above space-group names.
They are only intended as comments.
;
_shelx_estimated_absorpt_t_min 0.926
_shelx_estimated_absorpt_t_max 0.953

loop_
_space_group_symop_operation_xyz
'x, y, z'
'-x, -y, -z'

loop_
_atom_site_label
_atom_site_type_symbol
_atom_site_fract_x
_atom_site_fract_y
_atom_site_fract_z
_atom_site_U_iso_or_equiv
_atom_site_adp_type
_atom_site_occupancy
_atom_site_site_symmetry_order
_atom_site_calc_flag
_atom_site_refinement_flags_posn
_atom_site_refinement_flags_adp
O6 O 0.60030(14) -0.02849(13) 0.26246(12) 0.0602(3) Uani 1 1 d . .
O2 O 0.48495(13) 0.46615(14) 0.29938(12) 0.0597(3) Uani 1 1 d . .
O3 O 0.96707(14) 0.04865(15) 0.72136(13) 0.0649(4) Uani 1 1 d . .
O5 O 0.43188(14) 0.06574(16) 0.18739(14) 0.0687(4) Uani 1 1 d . .
O4 O 0.78137(15) 0.11071(18) 0.62421(16) 0.0818(5) Uani 1 1 d . .
O1 O 0.43898(15) 0.33073(17) 0.42182(15) 0.0753(4) Uani 1 1 d . .
C4 C 0.96728(15) 0.25149(15) 0.49917(14) 0.0432(3) Uani 1 1 d . .
C3 C 0.99554(16) 0.17241(16) 0.57957(14) 0.0450(3) Uani 1 1 d . .
C14 C 0.64364(16) 0.11679(15) 0.13831(14) 0.0445(3) Uani 1 1 d . .
C20 C 0.37607(17) 0.24524(17) 0.02371(15) 0.0492(3) Uani 1 1 d . .
H20 H 0.338330 0.201355 0.074851 0.059 Uiso 1 1 calc R U
C8 C 0.65919(16) 0.37192(16) 0.38962(14) 0.0447(3) Uani 1 1 d . .
C16 C 0.61917(16) 0.19996(15) 0.06095(14) 0.0448(3) Uani 1 1 d . .
C21 C 0.31116(16) 0.31822(17) -0.05560(14) 0.0471(3) Uani 1 1 d . .
C13 C 0.54614(17) 0.05129(16) 0.19645(15) 0.0471(3) Uani 1 1 d . .
C1 C 0.85195(16) 0.30484(15) 0.45122(14) 0.0437(3) Uani 1 1 d . .
C18 C 0.50387(17) 0.25187(16) 0.01050(14) 0.0452(3) Uani 1 1 d . .
C9 C 0.72059(17) 0.28988(16) 0.46037(15) 0.0475(3) Uani 1 1 d . .
H9 H 0.678968 0.236275 0.504443 0.057 Uiso 1 1 calc R U
C19 C 1.17987(18) 0.23334(19) 0.51693(17) 0.0568(4) Uani 1 1 d . .
H19 H 1.267549 0.243590 0.506245 0.068 Uiso 1 1 calc R U
C22 C 0.4040(2) 0.3649(2) -0.11175(17) 0.0593(4) Uani 1 1 d . .
H22 H 0.388505 0.416598 -0.168728 0.071 Uiso 1 1 calc R U
C10 C 0.51758(17) 0.38552(17) 0.37372(15) 0.0494(3) Uani 1 1 d . .
C2 C 1.13443(17) 0.16203(17) 0.59049(16) 0.0517(4) Uani 1 1 d . .
H2 H 1.183496 0.115099 0.639016 0.062 Uiso 1 1 calc R U
C5 C 0.90180(18) 0.10941(17) 0.64128(16) 0.0510(4) Uani 1 1 d . .
C15 C 0.78217(18) 0.10532(18) 0.15046(17) 0.0537(4) Uani 1 1 d . .
H15 H 0.828526 0.055236 0.197125 0.064 Uiso 1 1 calc R U
C17 C 0.83209(19) 0.1807(2) 0.08155(19) 0.0611(5) Uani 1 1 d . .
H17 H 0.920874 0.191484 0.072826 0.073 Uiso 1 1 calc R U
C23 C 0.17325(18) 0.34060(18) -0.06859(15) 0.0505(4) Uani 1 1 d . .
C7 C 0.75714(18) 0.43110(18) 0.34201(16) 0.0523(4) Uani 1 1 d . .
H7 H 0.744623 0.490365 0.291384 0.063 Uiso 1 1 calc R U
C12 C 0.5120(2) -0.0958(3) 0.3247(2) 0.0767(6) Uani 1 1 d . .
H12A H 0.495534 -0.028367 0.375362 0.115 Uiso 1 1 calc R U
H12B H 0.561112 -0.146994 0.372549 0.115 Uiso 1 1 calc R U
H12C H 0.420847 -0.156633 0.267667 0.115 Uiso 1 1 calc R U
C24 C 0.0037(2) 0.4385(2) -0.1714(2) 0.0703(5) Uani 1 1 d . .
H24A H -0.074824 0.355340 -0.186988 0.105 Uiso 1 1 calc R U
H24B H -0.015883 0.480433 -0.238191 0.105 Uiso 1 1 calc R U
H24C H 0.013582 0.500044 -0.100931 0.105 Uiso 1 1 calc R U
C6 C 0.8817(3) -0.0188(3) 0.7856(2) 0.0823(7) Uani 1 1 d . .
H6A H 0.849611 0.045646 0.824378 0.123 Uiso 1 1 calc R U
H6B H 0.939761 -0.053905 0.844453 0.123 Uiso 1 1 calc R U
H6C H 0.799168 -0.092773 0.730585 0.123 Uiso 1 1 calc R U
C11 C 0.3460(2) 0.4849(3) 0.2774(2) 0.0745(6) Uani 1 1 d . .
H11A H 0.270562 0.397421 0.246204 0.112 Uiso 1 1 calc R U
H11B H 0.332026 0.540891 0.220599 0.112 Uiso 1 1 calc R U
H11C H 0.343200 0.528758 0.350898 0.112 Uiso 1 1 calc R U
O11 O 1.07939(12) 0.28909(12) 0.45960(11) 0.0523(3) Uani 1 1 d . .
O12 O 0.87549(12) 0.39233(12) 0.37804(11) 0.0518(3) Uani 1 1 d . .
O10 O 0.73448(13) 0.24019(13) 0.02541(12) 0.0565(3) Uani 1 1 d . .
O9 O 0.52191(13) 0.32597(14) -0.07362(12) 0.0583(3) Uani 1 1 d . .
O8 O 0.13640(14) 0.40820(14) -0.15328(12) 0.0604(3) Uani 1 1 d . .
O7 O 0.10206(15) 0.30398(18) -0.00921(14) 0.0762(4) Uani 1 1 d . .

loop_
_atom_site_aniso_label
_atom_site_aniso_U_11
_atom_site_aniso_U_22
_atom_site_aniso_U_33
_atom_site_aniso_U_23
_atom_site_aniso_U_13
_atom_site_aniso_U_12
O6 0.0555(7) 0.0695(8) 0.0783(8) 0.0382(7) 0.0404(6) 0.0276(6)
O2 0.0527(7) 0.0779(8) 0.0617(7) 0.0289(6) 0.0268(6) 0.0293(6)
O3 0.0530(7) 0.0879(9) 0.0778(9) 0.0468(7) 0.0388(6) 0.0306(6)
O5 0.0514(7) 0.0942(10) 0.0888(10) 0.0507(8) 0.0439(7) 0.0329(7)
O4 0.0581(8) 0.1163(12) 0.1155(12) 0.0767(10) 0.0572(8) 0.0453(8)
O1 0.0598(8) 0.0957(10) 0.1008(11) 0.0495(9) 0.0533(8) 0.0327(7)
C4 0.0373(7) 0.0448(7) 0.0495(8) 0.0093(6) 0.0238(6) 0.0083(5)
C3 0.0395(7) 0.0471(8) 0.0534(8) 0.0123(6) 0.0244(6) 0.0128(6)
C14 0.0397(7) 0.0445(7) 0.0533(8) 0.0106(6) 0.0248(6) 0.0114(6)
C20 0.0468(8) 0.0560(9) 0.0532(8) 0.0191(7) 0.0269(7) 0.0170(7)
C8 0.0407(7) 0.0481(8) 0.0476(8) 0.0112(6) 0.0210(6) 0.0123(6)
C16 0.0411(7) 0.0441(7) 0.0529(8) 0.0094(6) 0.0263(6) 0.0102(6)
C21 0.0415(7) 0.0539(8) 0.0480(8) 0.0133(7) 0.0205(6) 0.0137(6)
C13 0.0433(7) 0.0499(8) 0.0534(8) 0.0150(7) 0.0252(7) 0.0133(6)
C1 0.0411(7) 0.0454(7) 0.0478(8) 0.0133(6) 0.0222(6) 0.0112(6)
C18 0.0444(7) 0.0457(8) 0.0483(8) 0.0119(6) 0.0230(6) 0.0117(6)
C9 0.0440(7) 0.0504(8) 0.0565(9) 0.0190(7) 0.0277(7) 0.0150(6)
C19 0.0431(8) 0.0666(10) 0.0730(11) 0.0213(9) 0.0341(8) 0.0195(7)
C22 0.0531(9) 0.0788(12) 0.0638(10) 0.0359(9) 0.0324(8) 0.0278(9)
C10 0.0452(8) 0.0551(9) 0.0527(8) 0.0145(7) 0.0243(7) 0.0157(7)
C2 0.0415(7) 0.0560(9) 0.0660(10) 0.0173(8) 0.0276(7) 0.0184(7)
C5 0.0461(8) 0.0567(9) 0.0630(10) 0.0250(8) 0.0308(7) 0.0190(7)
C15 0.0461(8) 0.0565(9) 0.0707(11) 0.0211(8) 0.0316(8) 0.0209(7)
C17 0.0486(9) 0.0669(11) 0.0861(13) 0.0281(10) 0.0412(9) 0.0230(8)
C23 0.0450(8) 0.0599(9) 0.0496(8) 0.0151(7) 0.0221(7) 0.0154(7)
C7 0.0463(8) 0.0614(10) 0.0583(9) 0.0259(8) 0.0262(7) 0.0184(7)
C12 0.0724(13) 0.0952(15) 0.0974(16) 0.0580(13) 0.0557(12) 0.0368(12)
C24 0.0603(11) 0.0880(14) 0.0789(13) 0.0300(11) 0.0301(10) 0.0390(11)
C6 0.0716(13) 0.1119(18) 0.1005(17) 0.0688(15) 0.0556(13) 0.0396(12)
C11 0.0605(12) 0.1000(17) 0.0751(13) 0.0297(12) 0.0238(10) 0.0419(12)
O11 0.0446(6) 0.0613(7) 0.0622(7) 0.0219(5) 0.0330(5) 0.0157(5)
O12 0.0443(6) 0.0624(7) 0.0591(7) 0.0270(5) 0.0285(5) 0.0167(5)
O10 0.0498(6) 0.0615(7) 0.0744(8) 0.0273(6) 0.0394(6) 0.0189(5)
O9 0.0526(6) 0.0747(8) 0.0677(7) 0.0350(6) 0.0367(6) 0.0265(6)
O8 0.0569(7) 0.0801(9) 0.0633(7) 0.0315(6) 0.0319(6) 0.0336(6)
O7 0.0580(8) 0.1142(12) 0.0830(10) 0.0499(9) 0.0444(7) 0.0356(8)

loop_
_atom_type_symbol
_atom_type_description
_atom_type_scat_dispersion_real
_atom_type_scat_dispersion_imag
_atom_type_scat_source
C C 0.0033 0.0016 'International Tables Vol C Tables 4.2.6.8 and 6.1.1.4'
H H 0.0000 0.0000 'International Tables Vol C Tables 4.2.6.8 and 6.1.1.4'
O O 0.0106 0.0060 'International Tables Vol C Tables 4.2.6.8 and 6.1.1.4'

loop_
_geom_angle_atom_site_label_1
_geom_angle_atom_site_label_2
_geom_angle_atom_site_label_3
_geom_angle
C13 O6 C12 115.19(14)
C10 O2 C11 116.38(14)
C5 O3 C6 115.66(14)
O11 C4 C3 109.58(13)
O11 C4 C1 114.99(13)
C3 C4 C1 135.40(13)
C4 C3 C2 106.43(13)
C4 C3 C5 126.93(14)
C2 C3 C5 126.64(15)
C16 C14 C15 106.55(13)
C16 C14 C13 126.72(14)
C15 C14 C13 126.72(15)
C18 C20 C21 106.75(13)
C7 C8 C9 106.23(14)
C7 C8 C10 128.73(15)
C9 C8 C10 125.04(13)
O10 C16 C14 109.41(13)
O10 C16 C18 115.11(13)
C14 C16 C18 135.48(13)
C22 C21 C20 106.30(14)
C22 C21 C23 128.17(15)
C20 C21 C23 125.49(14)
O5 C13 O6 123.21(14)
O5 C13 C14 125.40(15)
O6 C13 C14 111.39(13)
C9 C1 O12 109.57(13)
C9 C1 C4 135.22(14)
O12 C1 C4 115.20(12)
C20 C18 O9 109.44(14)
C20 C18 C16 135.62(14)
O9 C18 C16 114.93(13)
C1 C9 C8 106.67(13)
C2 C19 O11 110.70(13)
O9 C22 C21 110.73(15)
O1 C10 O2 123.63(16)
O1 C10 C8 123.95(16)
O2 C10 C8 112.42(13)
C19 C2 C3 106.38(15)
O4 C5 O3 122.81(14)
O4 C5 C3 125.58(16)
O3 C5 C3 111.61(13)
C17 C15 C14 106.45(15)
C15 C17 O10 110.76(14)
O7 C23 O8 123.60(16)
O7 C23 C21 124.13(16)
O8 C23 C21 112.26(13)
O12 C7 C8 110.80(14)
C4 O11 C19 106.91(12)
C7 O12 C1 106.72(11)
C16 O10 C17 106.83(13)
C22 O9 C18 106.77(12)
C23 O8 C24 116.73(14)

loop_
_geom_bond_atom_site_label_1
_geom_bond_atom_site_label_2
_geom_bond_distance
O6 C13 1.338(2)
O6 C12 1.446(2)
O2 C10 1.338(2)
O2 C11 1.444(2)
O3 C5 1.334(2)
O3 C6 1.445(2)
O5 C13 1.2001(19)
O4 C5 1.196(2)
O1 C10 1.1998(19)
C4 O11 1.3615(16)
C4 C3 1.368(2)
C4 C1 1.441(2)
C3 C2 1.430(2)
C3 C5 1.463(2)
C14 C16 1.368(2)
C14 C15 1.428(2)
C14 C13 1.4656(19)
C20 C18 1.358(2)
C20 C21 1.420(2)
C8 C7 1.355(2)
C8 C9 1.419(2)
C8 C10 1.459(2)
C16 O10 1.3623(16)
C16 C18 1.437(2)
C21 C22 1.356(2)
C21 C23 1.466(2)
C1 C9 1.358(2)
C1 O12 1.3750(17)
C18 O9 1.3796(18)
C19 C2 1.340(2)
C19 O11 1.371(2)
C22 O9 1.351(2)
C15 C17 1.336(2)
C17 O10 1.372(2)
C23 O7 1.1994(19)
C23 O8 1.334(2)
C7 O12 1.351(2)
C24 O8 1.444(2)
